data_2200948
loop_
_publ_author_name
'Yan, Wen Bin'
'Deng, Yuan Fu'
'Zhang, Feng Zhang'
'Zhou, Zhao Hui'
'Wan, Hui Lin'
'Ng, Seik Weng'

_publ_section_title
;Hexaaquamagnesium
 bis{<i>trans</i>-[nitrilotriacetato(2--)-\k^3^<i>O</i>^1^,<i>N,O</i>^2^]-\m-oxo-<i>cis</i>-dioxomolybdate(VI)}
 hexahydrate
;
_journal_issue 1
_journal_name_full 'Acta Crystallographica Section E'
_journal_page_first m22
_journal_page_last m24
_journal_paper_doi 10.1107/S1600536801020748
_journal_volume 58
_journal_year 2002
_chemical_formula_iupac '[Mg (H2 O)6] [Mo2 O5 (C6 H7 N O6)2], 6H2 O'
_chemical_formula_moiety 'H12 Mg O6 2+, C12 H14 Mo2 N2 O17 2-, 6H2 O'
_chemical_formula_sum 'C12 H38 Mg Mo2 N2 O29'
_chemical_formula_weight 890.63
_chemical_name_systematic
;
Hexaaquamagnesium
bis[trans[nitrilotriacetato(2-)-O^1^,N,O^2^]-\m-oxo-cis-dioxomolybdate(VI)]
hexahydrate
;
_space_group_IT_number 2
_symmetry_cell_setting triclinic
_symmetry_space_group_name_Hall '-P 1'
_symmetry_space_group_name_H-M 'P -1'
_atom_sites_solution_hydrogens geom
_atom_sites_solution_primary direct
_atom_sites_solution_secondary difmap
_audit_creation_method SHELXL-97
_cell_angle_alpha 91.014(4)
_cell_angle_beta 101.315(3)
_cell_angle_gamma 106.592(4)
_cell_formula_units_Z 1
_cell_length_a 6.4787(3)
_cell_length_b 9.2555(6)
_cell_length_c 13.9995(6)
_cell_measurement_reflns_used 25
_cell_measurement_temperature 293(2)
_cell_measurement_theta_max 13.0
_cell_measurement_theta_min 12.5
_cell_volume 786.44(7)
_computing_cell_refinement 'CAD-4 VAX/PC Fortran System'
_computing_data_collection 'CAD-4 VAX/PC Fortran System (Enraf-Nonius, 1988)'
_computing_data_reduction 'XCAD4 (Harms, 1997)'
_computing_molecular_graphics 'ORTEPII (Johnson, 1976)'
_computing_publication_material SHELXL97
_computing_structure_refinement 'SHELXL97 (Sheldrick, 1997)'
_computing_structure_solution 'SHELXS97 (Sheldrick, 1997)'
_diffrn_ambient_temperature 293(2)
_diffrn_measured_fraction_theta_full .999
_diffrn_measured_fraction_theta_max .999
_diffrn_measurement_device_type 'Enraf-Nonius CAD-4'
_diffrn_measurement_method \w
_diffrn_radiation_monochromator graphite
_diffrn_radiation_source 'fine-focus sealed tube'
_diffrn_radiation_type MoK\a
_diffrn_radiation_wavelength .71073
_diffrn_reflns_av_R_equivalents .0095
_diffrn_reflns_av_sigmaI/netI .0209
_diffrn_reflns_limit_h_max 7
_diffrn_reflns_limit_h_min 0
_diffrn_reflns_limit_k_max 10
_diffrn_reflns_limit_k_min -11
_diffrn_reflns_limit_l_max 16
_diffrn_reflns_limit_l_min -17
_diffrn_reflns_number 3339
_diffrn_reflns_theta_full 25.97
_diffrn_reflns_theta_max 25.97
_diffrn_reflns_theta_min 1.49
_diffrn_standards_decay_% 0
_diffrn_standards_interval_time 60
_diffrn_standards_number 3
_exptl_absorpt_coefficient_mu .929
_exptl_absorpt_correction_T_max .716
_exptl_absorpt_correction_T_min .618
_exptl_absorpt_correction_type empirical
_exptl_absorpt_process_details 'via \y scans (North et al., 1968)'
_exptl_crystal_colour Colorless
_exptl_crystal_density_diffrn 1.881
_exptl_crystal_density_method 'not measured'
_exptl_crystal_description 'Irregular block'
_exptl_crystal_F_000 452
_exptl_crystal_size_max .58
_exptl_crystal_size_mid .58
_exptl_crystal_size_min .36
_refine_diff_density_max .375
_refine_diff_density_min -.522
_refine_ls_extinction_method none
_refine_ls_goodness_of_fit_ref 1.110
_refine_ls_hydrogen_treatment mixed
_refine_ls_matrix_type full
_refine_ls_number_parameters 215
_refine_ls_number_reflns 3079
_refine_ls_number_restraints 1
_refine_ls_restrained_S_all 1.110
_refine_ls_R_factor_all .0311
_refine_ls_R_factor_gt .0283
_refine_ls_shift/su_max <0.001
_refine_ls_shift/su_mean <0.001
_refine_ls_structure_factor_coef Fsqd
_refine_ls_weighting_details 'calc w = 1/[\s^2^(Fo^2^)+(0.0442P)^2^+0.3336P] where P = (Fo^2^+2Fc^2^)/3'
_refine_ls_weighting_scheme calc
_refine_ls_wR_factor_gt .0739
_refine_ls_wR_factor_ref .0757
_reflns_number_gt 2877
_reflns_number_total 3079
_reflns_threshold_expression I>2\s(I)
_cod_data_source_file ob6100.cif
_cod_data_source_block I
_cod_depositor_comments
;
The following automatic conversions were performed:
'_symmetry_cell_setting' value 'Triclinic' changed to 'triclinic'
according to '/home/saulius/struct/CIF-dictionaries/cif_core.dic'
dictionary named 'cif_core.dic' version 2.4.1 from 2010-06-29.

Automatic conversion script
Id: cif_fix_enum 1527 2010-12-29 10:47:43Z saulius 

The following automatic conversions were performed:

'_symmetry_cell_setting' value 'Triclinic' changed to 'triclinic'
according to /home/saulius/struct/CIF-dictionaries/cif_core.dic
dictionary named 'cif_core.dic' version 2.4.1 from 2010-06-29.

Automatic conversion script
Id: cif_fix_values 1715 2011-07-08 13:25:40Z adriana 
;
_cod_database_code 2200948
_cod_database_fobs_code 2200948

loop_
_symmetry_equiv_pos_as_xyz
'x, y, z'
'-x, -y, -z'

loop_
_atom_site_label
_atom_site_fract_x
_atom_site_fract_y
_atom_site_fract_z
_atom_site_U_iso_or_equiv
_atom_site_adp_type
_atom_site_calc_flag
_atom_site_refinement_flags
_atom_site_occupancy
_atom_site_disorder_assembly
_atom_site_disorder_group
_atom_site_type_symbol
Mo1 .34964(4) .47655(3) .603349(16) .02808(9) Uani d . 1 . . Mo
Mg1 1.0000 1.0000 1.0000 .0343(3) Uani d S 1 . . Mg
O1 .3185(3) .4629(3) .74794(15) .0404(5) Uani d . 1 . . O
O2 .3638(4) .3656(3) .89032(17) .0577(7) Uani d . 1 . . O
O3 .6482(3) .6415(2) .68279(15) .0389(5) Uani d . 1 . . O
O4 .9863(4) .6962(2) .77156(18) .0506(6) Uani d . 1 . . O
O5 .7428(4) .0227(3) .57847(17) .0511(6) Uani d D 1 . . O
O6 .8650(4) .1455(2) .72709(15) .0459(5) Uani d . 1 . . O
O7 .5000 .5000 .5000 .0396(7) Uani d S 1 . . O
O8 .2116(4) .6077(2) .58794(16) .0428(5) Uani d . 1 . . O
O9 .1564(3) .3076(2) .56796(16) .0444(5) Uani d . 1 . . O
O1w 1.0316(4) .9713(2) .85900(14) .0426(5) Uani d . 1 . . O
O2w 1.0153(5) 1.2215(3) .9790(2) .0599(7) Uani d . 1 . . O
O3w .6571(4) .9411(3) .95741(19) .0623(7) Uani d . 1 . . O
O4w .7418(7) 1.3545(5) 1.0429(3) .1053(13) Uani d . 1 . . O
O5w 1.0722(4) -.0913(3) .60962(18) .0542(6) Uani d . 1 . . O
O6w .4555(5) .8498(4) .7693(2) .0842(10) Uani d . 1 . . O
N1 .5904(3) .3352(2) .67952(15) .0267(4) Uani d . 1 . . N
C1 .3885(5) .3731(3) .8055(2) .0377(6) Uani d . 1 . . C
C2 .4974(6) .2705(4) .7630(2) .0452(7) Uani d . 1 . . C
H2A .6140 .2550 .8131 .054 Uiso calc R 1 . . H
H2B .3899 .1728 .7415 .054 Uiso calc R 1 . . H
C3 .8167(4) .6052(3) .7247(2) .0318(6) Uani d . 1 . . C
C4 .8117(5) .4423(3) .7110(3) .0443(7) Uani d . 1 . . C
H4A .8978 .4340 .6629 .053 Uiso calc R 1 . . H
H4B .8824 .4132 .7722 .053 Uiso calc R 1 . . H
C5 .7485(5) .1248(3) .6462(2) .0354(6) Uani d . 1 . . C
C6 .5926(5) .2150(3) .6092(2) .0353(6) Uani d . 1 . . C
H6A .6317 .2610 .5510 .042 Uiso calc R 1 . . H
H6B .4447 .1461 .5902 .042 Uiso calc R 1 . . H
H5 .843(4) -.016(4) .601(2) .056(12) Uiso d D 1 . . H
H1w1 1.0233 .8858 .8332 .050 Uiso d . 1 . . H
H1w2 .9823 1.0221 .8143 .050 Uiso d . 1 . . H
H2w1 .9293 1.2660 .9953 .050 Uiso d . 1 . . H
H2w2 1.0986 1.2772 .9458 .050 Uiso d . 1 . . H
H3w1 .5977 .9203 .8990 .050 Uiso d . 1 . . H
H3w2 .5856 .9740 .9910 .050 Uiso d P .50 . . H
H3w3 .6277 .8500 .9751 .050 Uiso d P .50 . . H
H4w1 .7529 1.4325 1.0777 .050 Uiso d . 1 . . H
H4w2 .6264 1.3342 .9983 .050 Uiso d . 1 . . H
H5w1 1.0742 -.1305 .5552 .050 Uiso d . 1 . . H
H5w2 1.1608 -.1149 .6550 .050 Uiso d . 1 . . H
H6w1 .3182 .8054 .7596 .050 Uiso d . 1 . . H
H6w2 .5152 .8027 .7361 .050 Uiso d . 1 . . H

loop_
_atom_site_aniso_label
_atom_site_aniso_U_11
_atom_site_aniso_U_22
_atom_site_aniso_U_33
_atom_site_aniso_U_12
_atom_site_aniso_U_13
_atom_site_aniso_U_23
Mo1 .02445(14) .03280(14) .02907(14) .01239(9) .00459(9) .00228(9)
Mg1 .0404(7) .0338(7) .0317(7) .0143(6) .0099(6) .0015(5)
O1 .0386(11) .0567(13) .0356(10) .0256(10) .0126(9) .0068(9)
O2 .0668(16) .0832(18) .0387(12) .0357(14) .0263(11) .0157(12)
O3 .0335(11) .0317(10) .0495(12) .0123(8) .0003(9) -.0011(9)
O4 .0359(12) .0375(12) .0700(16) .0099(10) -.0053(11) -.0170(11)
O5 .0577(15) .0472(13) .0512(13) .0303(12) -.0022(11) -.0151(10)
O6 .0641(15) .0459(12) .0340(11) .0319(11) .0018(10) .0041(9)
O7 .0437(17) .0493(17) .0348(15) .0235(14) .0143(13) .0091(12)
O8 .0406(12) .0507(13) .0446(12) .0264(10) .0068(9) .0067(10)
O9 .0345(11) .0416(12) .0498(13) .0059(9) -.0005(9) .0014(9)
O1w .0659(15) .0377(11) .0303(10) .0251(10) .0101(10) .0037(8)
O2w .0855(19) .0405(13) .0723(17) .0271(13) .0462(15) .0181(11)
O3w .0448(14) .0840(19) .0569(15) .0208(13) .0071(11) -.0164(13)
O4w .117(3) .121(3) .098(3) .084(3) .000(2) -.026(2)
O5w .0687(16) .0527(14) .0516(14) .0321(13) .0158(12) .0029(11)
O6w .0652(19) .094(2) .090(2) .0301(17) .0020(16) -.0411(18)
N1 .0254(11) .0267(11) .0287(11) .0093(9) .0053(9) .0009(8)
C1 .0310(14) .0463(17) .0369(15) .0095(13) .0122(12) .0043(12)
C2 .059(2) .0463(17) .0443(17) .0270(16) .0252(15) .0159(14)
C3 .0285(14) .0309(14) .0353(14) .0077(11) .0067(11) -.0025(11)
C4 .0268(14) .0333(15) .070(2) .0113(12) .0012(14) -.0035(14)
C5 .0436(16) .0276(13) .0386(16) .0137(12) .0127(13) .0027(11)
C6 .0421(16) .0355(14) .0308(13) .0181(13) .0038(12) -.0008(11)

loop_
_atom_type_symbol
_atom_type_description
_atom_type_scat_dispersion_real
_atom_type_scat_dispersion_imag
_atom_type_scat_source
C C .0033 .0016 'International Tables Vol C Tables 4.2.6.8 and 6.1.1.4'
H H .0000 .0000 'International Tables Vol C Tables 4.2.6.8 and 6.1.1.4'
N N .0061 .0033 'International Tables Vol C Tables 4.2.6.8 and 6.1.1.4'
O O .0106 .0060 'International Tables Vol C Tables 4.2.6.8 and 6.1.1.4'
Mg Mg .0486 .0363 'International Tables Vol C Tables 4.2.6.8 and 6.1.1.4'
Mo Mo -1.6832 .6857 'International Tables Vol C Tables 4.2.6.8 and 6.1.1.4'

loop_
_geom_angle_atom_site_label_1
_geom_angle_atom_site_label_2
_geom_angle_atom_site_label_3
_geom_angle_site_symmetry_1
_geom_angle_site_symmetry_3
_geom_angle
_geom_angle_publ_flag
O1 Mo1 O3 . . 76.60(10) no
O1 Mo1 O7 . . 155.90(10) no
O1 Mo1 O8 . . 91.10(10) no
O1 Mo1 O9 . . 92.50(10) no
O1 Mo1 N1 . . 73.10(10) no
O3 Mo1 O7 . . 83.90(10) no
O3 Mo1 O8 . . 92.10(10) no
O3 Mo1 O9 . . 159.50(10) no
O3 Mo1 N1 . . 73.40(10) no
O7 Mo1 O8 . . 103.80(10) no
O7 Mo1 O9 . . 101.40(10) no
O7 Mo1 N1 . . 88.00(10) no
O8 Mo1 O9 . . 105.60(10) no
O8 Mo1 N1 . . 160.50(10) no
O9 Mo1 N1 . . 86.90(10) no
O1w Mg1 O1w . 2_777 180.0000(10) no
O1w Mg1 O2w . . 89.10(10) yes
O1w Mg1 O2w 2_777 . 90.89(9) no
O1w Mg1 O2w . 2_777 90.89(9) no
O1w Mg1 O2w 2_777 2_777 89.11(9) no
O2w Mg1 O2w . 2_777 180.0000(10) no
O1w Mg1 O3w . 2_777 88.28(10) no
O1w Mg1 O3w 2_777 2_777 91.72(10) no
O2w Mg1 O3w . 2_777 90.73(12) no
O2w Mg1 O3w 2_777 2_777 89.27(12) no
O1w Mg1 O3w . . 91.70(10) yes
O1w Mg1 O3w 2_777 . 88.28(10) no
O2w Mg1 O3w . . 89.30(10) yes
O2w Mg1 O3w 2_777 . 90.73(12) no
O3w Mg1 O3w 2_777 . 180.0000(10) no
O1w Mg1 H3w3 . . 96.02(7) no
O1w Mg1 H3w3 2_777 . 83.98(7) no
O2w Mg1 H3w3 . . 109.95(8) no
O2w Mg1 H3w3 2_777 . 70.05(8) no
O3w Mg1 H3w3 2_777 . 158.89(8) no
O3w Mg1 H3w3 . . 21.11(8) no
C1 O1 Mo1 . . 124.28(18) no
C3 O3 Mo1 . . 122.70(17) no
C5 O5 H5 . . 106(2) no
Mo1 O7 Mo1 . 2_666 180.0 no
Mg1 O1w H1w1 . . 122.08(17) no
Mg1 O1w H1w2 . . 121.22(17) no
H1w1 O1w H1w2 . . 108.4(2) no
Mg1 O2w H2w1 . . 125.0(2) no
Mg1 O2w H2w2 . . 124.1(2) no
H2w1 O2w H2w2 . . 110.5(3) no
Mg1 O3w H3w1 . . 119.7(2) no
Mg1 O3w H3w2 . . 119.8(2) no
H3w1 O3w H3w2 . . 114.9(3) no
Mg1 O3w H3w3 . . 98.00(19) no
H3w1 O3w H3w3 . . 97.5(3) no
H3w2 O3w H3w3 . . 98.2(3) no
H4w1 O4w H4w2 . . 110.2(4) no
H5w1 O5w H5w2 . . 110.7(3) no
H6w1 O6w H6w2 . . 109.8(3) no
C4 N1 C2 . . 112.2(3) no
C4 N1 C6 . . 110.6(2) no
C2 N1 C6 . . 111.2(2) no
C4 N1 Mo1 . . 107.37(16) no
C2 N1 Mo1 . . 105.22(16) no
C6 N1 Mo1 . . 110.05(15) no
O2 C1 O1 . . 122.7(3) no
O2 C1 C2 . . 120.7(3) no
O1 C1 C2 . . 116.5(2) no
N1 C2 C1 . . 111.4(2) no
N1 C2 H2a . . 109.3 no
C1 C2 H2a . . 109.3 no
N1 C2 H2b . . 109.3 no
C1 C2 H2b . . 109.3 no
H2a C2 H2b . . 108.0 no
O4 C3 O3 . . 123.9(3) no
O4 C3 C4 . . 118.4(3) no
O3 C3 C4 . . 117.5(2) no
N1 C4 C3 . . 114.8(2) no
N1 C4 H4a . . 108.6 no
C3 C4 H4a . . 108.6 no
N1 C4 H4b . . 108.6 no
C3 C4 H4b . . 108.6 no
H4a C4 H4b . . 107.6 no
O6 C5 O5 . . 124.8(3) no
O6 C5 C6 . . 124.2(2) no
O5 C5 C6 . . 111.0(2) no
N1 C6 C5 . . 115.1(2) no
N1 C6 H6a . . 108.5 no
C5 C6 H6a . . 108.5 no
N1 C6 H6b . . 108.5 no
C5 C6 H6b . . 108.5 no
H6a C6 H6b . . 107.5 no

loop_
_geom_bond_atom_site_label_1
_geom_bond_atom_site_label_2
_geom_bond_site_symmetry_2
_geom_bond_distance
_geom_bond_publ_flag
Mo1 O1 . 2.076(2) yes
Mo1 O3 . 2.172(2) yes
Mo1 O7 . 1.8800(10) yes
Mo1 O8 . 1.695(2) yes
Mo1 O9 . 1.694(2) yes
Mo1 N1 . 2.418(2) yes
Mg1 O1w . 2.045(2) yes
Mg1 O1w 2_777 2.045(2) no
Mg1 O2w . 2.053(2) yes
Mg1 O2w 2_777 2.053(2) no
Mg1 O3w . 2.089(3) yes
Mg1 O3w 2_777 2.089(3) no
Mg1 H3w3 . 2.36766(14) no
O1 C1 . 1.281(4) no
O2 C1 . 1.229(4) no
O3 C3 . 1.270(3) no
O4 C3 . 1.231(3) no
O5 C5 . 1.314(3) no
O5 H5 . .842(10) no
O6 C5 . 1.210(4) no
O7 Mo1 2_666 1.8796(2) no
O1w H1w1 . .847(2) no
O1w H1w2 . .855(2) no
O2w H2w1 . .843(2) no
O2w H2w2 . .849(2) no
O3w H3w1 . .827(2) no
O3w H3w2 . .830(2) no
O3w H3w3 . .861(3) no
O4w H4w1 . .841(3) no
O4w H4w2 . .847(4) no
O5w H5w1 . .842(2) no
O5w H5w2 . .845(2) no
O6w H6w1 . .848(3) no
O6w H6w2 . .845(3) no
N1 C4 . 1.469(4) no
N1 C2 . 1.477(4) no
N1 C6 . 1.478(3) no
C1 C2 . 1.511(4) no
C2 H2A . .9700 no
C2 H2b . .9700 no
C3 C4 . 1.507(4) no
C4 H4a . .9700 no
C4 H4b . .9700 no
C5 C6 . 1.510(4) no
C6 H6a . .9700 no
C6 H6b . .9700 no

loop_
_geom_hbond_atom_site_label_D
_geom_hbond_atom_site_label_H
_geom_hbond_atom_site_label_A
_geom_hbond_site_symmetry_A
_geom_hbond_distance_DH
_geom_hbond_distance_HA
_geom_hbond_distance_DA
_geom_hbond_angle_DHA
_geom_hbond_publ_flag
O5 H5 O5w . .840(10) 1.80(2) 2.607(3) 162(4) yes
O1w H1w1 O4 . .85 1.87 2.718(3) 176 yes
O1w H1w2 O6 1_565 .86 1.89 2.737(3) 174 yes
O2w H2w1 O4w . .84 1.86 2.699(4) 174 yes
O2w H2w2 O2 1_665 .85 2.00 2.802(4) 160 yes
O3w H3w1 O6w . .83 1.88 2.701(4) 174 yes
O3w H3w2 O3w 2_677 .83 2.18 2.989(5) 165 yes
O4w H4w2 O2 1_565 .85 2.13 2.945(4) 160 yes
O4w H4w1 O2 2_677 .84 2.28 3.039(4) 151 yes
O5w H5w1 O5 2_756 .84 2.48 3.104(4) 131 yes
O5w H5w1 O9 2_656 .84 2.32 3.011(3) 140 yes
O5w H5w2 O6w 1_645 .85 2.34 3.178(4) 170 yes
O6w H6w2 O3 . .85 2.12 2.937(3) 164 yes
O6w H6w1 O4 1_455 .85 2.14 2.972(4) 167 yes

loop_
_geom_torsion_atom_site_label_1
_geom_torsion_atom_site_label_2
_geom_torsion_atom_site_label_3
_geom_torsion_atom_site_label_4
_geom_torsion
_geom_torsion_publ_flag
O9 Mo1 O1 C1 72.2(2) no
O8 Mo1 O1 C1 177.8(2) no
O7 Mo1 O1 C1 -53.4(3) no
O3 Mo1 O1 C1 -90.2(2) no
N1 Mo1 O1 C1 -13.8(2) no
O9 Mo1 O3 C3 22.5(4) no
O8 Mo1 O3 C3 172.6(2) no
O7 Mo1 O3 C3 -83.8(2) no
O1 Mo1 O3 C3 81.9(2) no
N1 Mo1 O3 C3 5.9(2) no
O9 Mo1 N1 C4 170.9(2) no
O8 Mo1 N1 C4 -58.4(3) no
O7 Mo1 N1 C4 69.39(18) no
O1 Mo1 N1 C4 -95.48(19) no
O3 Mo1 N1 C4 -14.86(19) no
O9 Mo1 N1 C2 -69.4(2) no
O8 Mo1 N1 C2 61.3(3) no
O7 Mo1 N1 C2 -170.90(18) no
O1 Mo1 N1 C2 24.23(19) no
O3 Mo1 N1 C2 104.85(19) no
O9 Mo1 N1 C6 50.49(19) no
O8 Mo1 N1 C6 -178.8(3) no
O7 Mo1 N1 C6 -51.03(17) no
O1 Mo1 N1 C6 144.10(19) no
O3 Mo1 N1 C6 -135.28(19) no
Mo1 O1 C1 O2 -178.6(2) no
Mo1 O1 C1 C2 -.8(4) no
C4 N1 C2 C1 84.4(3) no
C6 N1 C2 C1 -151.1(3) no
Mo1 N1 C2 C1 -32.0(3) no
O2 C1 C2 N1 -157.0(3) no
O1 C1 C2 N1 25.2(4) no
Mo1 O3 C3 O4 -178.7(2) no
Mo1 O3 C3 C4 5.0(4) no
C2 N1 C4 C3 -92.9(3) no
C6 N1 C4 C3 142.3(3) no
Mo1 N1 C4 C3 22.3(3) no
O4 C3 C4 N1 163.6(3) no
O3 C3 C4 N1 -19.9(4) no
C4 N1 C6 C5 57.9(3) no
C2 N1 C6 C5 -67.5(3) no
Mo1 N1 C6 C5 176.34(19) no
O6 C5 C6 N1 .3(4) no
O5 C5 C6 N1 -178.8(3) no
